data_7220697
loop_
_publ_author_name
'Tripathi, Sarita'
'Srirambalaji, Renganathan'
'Patra, Samir'
'Anantharaman, Ganapathi'

_publ_section_title
;
 Anion triggered and solvent assisted structural diversity and reversible
 single-crystal-to-single-crystal (SCSC) transformation between 1D and 2D
 coordination polymers
;
_journal_issue 46
_journal_name_full CrystEngComm
_journal_page_first 8876
_journal_paper_doi 10.1039/C5CE00690B
_journal_volume 17
_journal_year 2015
_chemical_formula_moiety 'C28 H32 Cd N12 O2, 2(F6 P), 2(C3 H7 N O)'
_chemical_formula_sum 'C34 H46 Cd F12 N14 O4 P2'
_chemical_formula_weight 1117.19
_chemical_name_common 'Cd pyim2 PF6'
_chemical_name_systematic
;
 ?
;
_space_group_IT_number 14
_symmetry_cell_setting monoclinic
_symmetry_space_group_name_Hall '-P 2yn'
_symmetry_space_group_name_H-M 'P 1 21/n 1'
_atom_sites_solution_hydrogens geom
_atom_sites_solution_primary direct
_atom_sites_solution_secondary difmap
_audit_creation_method SHELXL-97
_audit_update_record
;
2015-06-04 deposited with the CCDC.
2015-06-08 downloaded from the CCDC.
;
_cell_angle_alpha 90.00
_cell_angle_beta 109.134(2)
_cell_angle_gamma 90.00
_cell_formula_units_Z 4
_cell_length_a 11.5527(12)
_cell_length_b 26.816(3)
_cell_length_c 15.4979(16)
_cell_measurement_reflns_used 5440
_cell_measurement_temperature 293(2)
_cell_measurement_theta_max 26.52
_cell_measurement_theta_min 2.45
_cell_volume 4536.0(8)
_computing_structure_refinement 'SHELXL-97 (Sheldrick, 1997)'
_computing_structure_solution 'SHELXS-97 (Sheldrick, 1990)'
_diffrn_ambient_temperature 293(2)
_diffrn_measured_fraction_theta_full 0.998
_diffrn_measured_fraction_theta_max 0.998
_diffrn_measurement_device_type 'CCD area detector'
_diffrn_measurement_method 'omega scans'
_diffrn_radiation_monochromator graphite
_diffrn_radiation_source 'fine-focus sealed tube'
_diffrn_radiation_type MoK\a
_diffrn_radiation_wavelength 0.71073
_diffrn_reflns_av_R_equivalents 0.0620
_diffrn_reflns_av_sigmaI/netI 0.0706
_diffrn_reflns_limit_h_max 13
_diffrn_reflns_limit_h_min -14
_diffrn_reflns_limit_k_max 25
_diffrn_reflns_limit_k_min -33
_diffrn_reflns_limit_l_max 18
_diffrn_reflns_limit_l_min -19
_diffrn_reflns_number 25318
_diffrn_reflns_theta_full 26.00
_diffrn_reflns_theta_max 26.00
_diffrn_reflns_theta_min 1.52
_exptl_absorpt_coefficient_mu 0.656
_exptl_absorpt_correction_type none
_exptl_crystal_colour white
_exptl_crystal_density_diffrn 1.636
_exptl_crystal_density_method 'not measured'
_exptl_crystal_description needle
_exptl_crystal_F_000 2264
_exptl_crystal_size_max 0.10
_exptl_crystal_size_mid 0.08
_exptl_crystal_size_min 0.07
_refine_diff_density_max 2.089
_refine_diff_density_min -0.818
_refine_diff_density_rms 0.141
_refine_ls_extinction_method none
_refine_ls_goodness_of_fit_ref 1.100
_refine_ls_hydrogen_treatment constr
_refine_ls_matrix_type full
_refine_ls_number_parameters 612
_refine_ls_number_reflns 8885
_refine_ls_number_restraints 0
_refine_ls_restrained_S_all 1.100
_refine_ls_R_factor_all 0.0735
_refine_ls_R_factor_gt 0.0513
_refine_ls_shift/su_max 0.001
_refine_ls_shift/su_mean 0.000
_refine_ls_structure_factor_coef Fsqd
_refine_ls_weighting_details 'calc w=1/[\s^2^(Fo^2^)+(0.0682P)^2^+6.9878P] where P=(Fo^2^+2Fc^2^)/3'
_refine_ls_weighting_scheme calc
_refine_ls_wR_factor_gt 0.1210
_refine_ls_wR_factor_ref 0.1580
_reflns_number_gt 6772
_reflns_number_total 8885
_reflns_threshold_expression >2sigma(I)
_cod_data_source_file c5ce00690b2.cif
_cod_data_source_block 2junbm
_cod_depositor_comments
;
The following automatic conversions were performed:

'_symmetry_cell_setting' value 'Monoclinic' changed to 'monoclinic'
according to
/usr/data/users/saulius/crontab/automatic-downloads/rss-feeds/RSC/lib/dictionaries/cif_core.dic
dictionary named 'cif_core.dic' version 2.4.2 from 2011-04-26.

Automatic conversion script
Id: cif_fix_values 3271 2015-04-21 07:52:19Z andrius 

 Adding full bibliography for 7220696--7220699.cif.
;
_cod_original_sg_symbol_H-M P2(1)/n
_cod_database_code 7220697

loop_
_symmetry_equiv_pos_as_xyz
'x, y, z'
'-x+1/2, y+1/2, -z+1/2'
'-x, -y, -z'
'x-1/2, -y-1/2, z-1/2'

loop_
_atom_site_label
_atom_site_type_symbol
_atom_site_fract_x
_atom_site_fract_y
_atom_site_fract_z
_atom_site_U_iso_or_equiv
_atom_site_adp_type
_atom_site_occupancy
_atom_site_symmetry_multiplicity
_atom_site_calc_flag
_atom_site_refinement_flags
C1 C 0.6063(4) 0.21518(17) 0.0706(3) 0.0220(10) Uani 1 1 d .
H1 H 0.5886 0.2342 0.0177 0.026 Uiso 1 1 calc R
C2 C 0.5949(4) 0.18087(16) 0.1924(3) 0.0228(10) Uani 1 1 d .
H2 H 0.5662 0.1722 0.2399 0.027 Uiso 1 1 calc R
C3 C 0.7000(4) 0.16377(17) 0.1824(3) 0.0207(9) Uani 1 1 d .
H3 H 0.7557 0.1416 0.2202 0.025 Uiso 1 1 calc R
C4 C 0.8005(4) 0.18087(16) 0.0628(3) 0.0178(9) Uani 1 1 d .
C5 C 0.8967(4) 0.14804(18) 0.0979(3) 0.0227(10) Uani 1 1 d .
H5 H 0.9037 0.1287 0.1492 0.027 Uiso 1 1 calc R
C6 C 0.9829(4) 0.14543(19) 0.0523(3) 0.0274(11) Uani 1 1 d .
H6 H 1.0503 0.1244 0.0738 0.033 Uiso 1 1 calc R
C7 C 0.9680(4) 0.17381(17) -0.0241(3) 0.0208(10) Uani 1 1 d .
H7 H 1.0240 0.1722 -0.0556 0.025 Uiso 1 1 calc R
C8 C 0.8679(4) 0.20484(16) -0.0527(3) 0.0187(9) Uani 1 1 d .
C9 C 0.8911(4) 0.23053(17) -0.2004(3) 0.0222(10) Uani 1 1 d .
H9 H 0.9476 0.2062 -0.2023 0.027 Uiso 1 1 calc R
C10 C 0.7668(4) 0.29324(17) -0.2349(3) 0.0224(10) Uani 1 1 d .
H10 H 0.7229 0.3205 -0.2661 0.027 Uiso 1 1 calc R
C11 C 0.7626(4) 0.27545(17) -0.1543(3) 0.0209(9) Uani 1 1 d .
H11 H 0.7149 0.2877 -0.1209 0.025 Uiso 1 1 calc R
C12 C 0.0753(4) 0.27659(17) 0.0955(3) 0.0230(10) Uani 1 1 d .
H12 H 0.0859 0.2558 0.1456 0.028 Uiso 1 1 calc R
C13 C 0.1013(4) 0.31369(18) -0.0193(3) 0.0255(10) Uani 1 1 d .
H13 H 0.1350 0.3228 -0.0639 0.031 Uiso 1 1 calc R
C14 C -0.0021(4) 0.33370(17) -0.0096(3) 0.0205(9) Uani 1 1 d .
H14 H -0.0514 0.3586 -0.0451 0.025 Uiso 1 1 calc R
C15 C -0.1146(4) 0.31556(17) 0.1029(3) 0.0207(10) Uani 1 1 d .
C16 C -0.2120(4) 0.34669(17) 0.0633(3) 0.0201(9) Uani 1 1 d .
H16 H -0.2184 0.3647 0.0106 0.024 Uiso 1 1 calc R
C17 C -0.3002(4) 0.34990(17) 0.1058(3) 0.0233(10) Uani 1 1 d .
H17 H -0.3687 0.3699 0.0806 0.028 Uiso 1 1 calc R
C18 C -0.2876(4) 0.32382(17) 0.1847(3) 0.0203(10) Uani 1 1 d .
H18 H -0.3456 0.3258 0.2143 0.024 Uiso 1 1 calc R
C19 C -0.1832(4) 0.29425(16) 0.2180(3) 0.0205(9) Uani 1 1 d .
C20 C -0.2048(4) 0.27501(17) 0.3695(3) 0.0196(9) Uani 1 1 d .
H20 H -0.2592 0.3007 0.3692 0.023 Uiso 1 1 calc R
C21 C -0.0848(4) 0.21164(16) 0.4089(3) 0.0202(9) Uani 1 1 d .
H21 H -0.0419 0.1849 0.4429 0.024 Uiso 1 1 calc R
C22 C -0.0814(4) 0.22559(17) 0.3260(3) 0.0212(9) Uani 1 1 d .
H22 H -0.0357 0.2111 0.2931 0.025 Uiso 1 1 calc R
C23 C 0.3537(4) 0.12826(17) 0.0505(3) 0.0241(10) Uani 1 1 d .
H23 H 0.3965 0.1354 0.0105 0.029 Uiso 1 1 calc R
C24 C 0.3175(5) 0.0725(2) 0.1620(4) 0.0373(13) Uani 1 1 d .
H24A H 0.3753 0.0762 0.2224 0.056 Uiso 1 1 calc R
H24B H 0.2893 0.0386 0.1532 0.056 Uiso 1 1 calc R
H24C H 0.2491 0.0943 0.1548 0.056 Uiso 1 1 calc R
C25 C 0.4695(5) 0.0510(2) 0.0849(4) 0.0343(12) Uani 1 1 d .
H25A H 0.4993 0.0627 0.0375 0.051 Uiso 1 1 calc R
H25B H 0.4343 0.0184 0.0693 0.051 Uiso 1 1 calc R
H25C H 0.5360 0.0493 0.1415 0.051 Uiso 1 1 calc R
C26 C 0.3369(4) 0.35786(18) 0.1387(3) 0.0279(11) Uani 1 1 d .
H26 H 0.2941 0.3455 0.1755 0.033 Uiso 1 1 calc R
C27 C 0.2277(5) 0.43498(19) 0.1352(4) 0.0358(12) Uani 1 1 d .
H27A H 0.1601 0.4412 0.0806 0.054 Uiso 1 1 calc R
H27B H 0.2641 0.4661 0.1609 0.054 Uiso 1 1 calc R
H27C H 0.1990 0.4177 0.1785 0.054 Uiso 1 1 calc R
C28 C 0.3819(5) 0.42460(19) 0.0538(4) 0.0320(12) Uani 1 1 d .
H28A H 0.4669 0.4294 0.0883 0.048 Uiso 1 1 calc R
H28B H 0.3459 0.4559 0.0291 0.048 Uiso 1 1 calc R
H28C H 0.3748 0.4016 0.0049 0.048 Uiso 1 1 calc R
C29 C 0.1555(5) 0.4346(2) 0.8409(3) 0.0356(12) Uani 1 1 d .
H29 H 0.2188 0.4234 0.8211 0.043 Uiso 1 1 calc R
C30 C 0.2467(5) 0.5175(2) 0.8488(4) 0.0428(14) Uani 1 1 d .
H30A H 0.2997 0.4999 0.8227 0.064 Uiso 1 1 calc R
H30B H 0.2939 0.5304 0.9076 0.064 Uiso 1 1 calc R
H30C H 0.2078 0.5446 0.8094 0.064 Uiso 1 1 calc R
C31 C 0.0596(5) 0.5039(2) 0.8920(4) 0.0440(14) Uani 1 1 d .
H31A H 0.0060 0.4777 0.8978 0.066 Uiso 1 1 calc R
H31B H 0.0132 0.5284 0.8496 0.066 Uiso 1 1 calc R
H31C H 0.0976 0.5191 0.9505 0.066 Uiso 1 1 calc R
C32 C 0.3591(5) 0.5928(2) 0.6556(3) 0.0333(12) Uani 1 1 d .
H32 H 0.2811 0.5925 0.6607 0.040 Uiso 1 1 calc R
C33 C 0.3203(6) 0.5067(2) 0.6055(5) 0.0579(18) Uani 1 1 d .
H33A H 0.2427 0.5140 0.6127 0.087 Uiso 1 1 calc R
H33B H 0.3588 0.4796 0.6451 0.087 Uiso 1 1 calc R
H33C H 0.3080 0.4974 0.5432 0.087 Uiso 1 1 calc R
C34 C 0.5208(6) 0.5465(2) 0.6226(4) 0.0475(15) Uani 1 1 d .
H34A H 0.5658 0.5765 0.6452 0.071 Uiso 1 1 calc R
H34B H 0.5153 0.5415 0.5601 0.071 Uiso 1 1 calc R
H34C H 0.5621 0.5186 0.6586 0.071 Uiso 1 1 calc R
Cd1 Cd 0.34253(3) 0.244430(12) 0.08564(2) 0.01990(12) Uani 1 1 d .
F1 F 0.5456(3) 0.48261(11) 0.8215(2) 0.0456(8) Uani 1 1 d .
F2 F 0.7171(3) 0.43613(12) 0.8844(2) 0.0404(7) Uani 1 1 d .
F3 F 0.5562(3) 0.42871(13) 0.9353(2) 0.0475(9) Uani 1 1 d .
F4 F 0.5992(3) 0.36657(11) 0.8534(2) 0.0478(9) Uani 1 1 d .
F5 F 0.4294(2) 0.41294(10) 0.79192(19) 0.0306(6) Uani 1 1 d .
F6 F 0.5909(3) 0.42057(12) 0.74021(19) 0.0408(8) Uani 1 1 d .
F7 F 0.6871(3) 0.12888(12) 0.8368(2) 0.0442(8) Uani 1 1 d .
F8 F 0.5239(3) 0.14956(12) 0.8798(2) 0.0441(8) Uani 1 1 d .
F9 F 0.6531(3) 0.08910(13) 0.9557(2) 0.0430(8) Uani 1 1 d .
F10 F 0.4624(3) 0.06877(12) 0.8648(2) 0.0417(8) Uani 1 1 d .
F11 F 0.6259(3) 0.04838(11) 0.8230(2) 0.0388(7) Uani 1 1 d .
F12 F 0.4966(3) 0.10838(11) 0.74607(19) 0.0417(8) Uani 1 1 d .
N1 N 0.5364(3) 0.21311(14) 0.1222(2) 0.0185(8) Uani 1 1 d .
N2 N 0.7074(3) 0.18627(14) 0.1038(2) 0.0205(8) Uani 1 1 d .
N3 N 0.7847(3) 0.20969(13) -0.0093(2) 0.0191(8) Uani 1 1 d .
N4 N 0.8427(3) 0.23572(14) -0.1311(2) 0.0203(8) Uani 1 1 d .
N5 N 0.8471(4) 0.26436(14) -0.2636(3) 0.0224(8) Uani 1 1 d .
N6 N 0.1491(3) 0.27759(14) 0.0474(2) 0.0200(8) Uani 1 1 d .
N7 N -0.0182(3) 0.30908(14) 0.0643(3) 0.0213(8) Uani 1 1 d .
N8 N -0.0985(3) 0.28879(14) 0.1771(2) 0.0179(8) Uani 1 1 d .
N9 N -0.1594(3) 0.26568(13) 0.3001(2) 0.0176(8) Uani 1 1 d .
N10 N -0.1623(3) 0.24347(14) 0.4359(3) 0.0211(8) Uani 1 1 d .
N11 N 0.3765(4) 0.08519(15) 0.0944(3) 0.0264(9) Uani 1 1 d .
N12 N 0.3184(3) 0.40458(14) 0.1133(3) 0.0245(9) Uani 1 1 d .
N13 N 0.1532(4) 0.48332(16) 0.8589(3) 0.0325(10) Uani 1 1 d .
N14 N 0.3987(4) 0.55071(17) 0.6287(3) 0.0358(10) Uani 1 1 d .
O1 O 0.2791(3) 0.16001(12) 0.0587(2) 0.0269(7) Uani 1 1 d .
O2 O 0.4069(3) 0.32857(12) 0.1177(2) 0.0262(7) Uani 1 1 d .
O3 O 0.0825(4) 0.40381(15) 0.8481(3) 0.0454(10) Uani 1 1 d .
O4 O 0.4174(3) 0.63184(13) 0.6742(2) 0.0329(8) Uani 1 1 d .
P1 P 0.57429(11) 0.42462(5) 0.83840(8) 0.0231(3) Uani 1 1 d .
P2 P 0.57530(12) 0.09915(5) 0.85077(9) 0.0275(3) Uani 1 1 d .

loop_
_atom_site_aniso_label
_atom_site_aniso_U_11
_atom_site_aniso_U_22
_atom_site_aniso_U_33
_atom_site_aniso_U_23
_atom_site_aniso_U_13
_atom_site_aniso_U_12
C1 0.026(2) 0.020(2) 0.020(2) 0.0021(18) 0.0079(19) 0.0030(18)
C2 0.035(3) 0.019(2) 0.016(2) -0.0011(18) 0.012(2) -0.0025(19)
C3 0.023(2) 0.025(2) 0.016(2) 0.0053(19) 0.0096(18) 0.0016(18)
C4 0.015(2) 0.023(2) 0.020(2) -0.0047(18) 0.0121(18) -0.0027(17)
C5 0.018(2) 0.031(3) 0.022(2) 0.009(2) 0.0105(19) 0.0052(18)
C6 0.022(2) 0.033(3) 0.025(3) 0.003(2) 0.006(2) 0.010(2)
C7 0.018(2) 0.030(3) 0.017(2) -0.0093(19) 0.0102(18) -0.0001(18)
C8 0.022(2) 0.019(2) 0.018(2) 0.0013(18) 0.0110(18) -0.0018(17)
C9 0.024(2) 0.025(3) 0.019(2) 0.0077(19) 0.0086(19) 0.0027(18)
C10 0.021(2) 0.027(3) 0.022(2) 0.0002(19) 0.0094(19) -0.0014(18)
C11 0.018(2) 0.022(2) 0.024(2) 0.0015(19) 0.0094(19) 0.0028(17)
C12 0.028(2) 0.023(2) 0.021(2) 0.0019(19) 0.012(2) 0.0033(19)
C13 0.034(3) 0.026(3) 0.021(2) 0.000(2) 0.015(2) -0.004(2)
C14 0.026(2) 0.022(2) 0.013(2) 0.0059(18) 0.0065(18) 0.0010(18)
C15 0.018(2) 0.021(2) 0.027(3) -0.0050(19) 0.0131(19) -0.0001(17)
C16 0.024(2) 0.023(2) 0.017(2) 0.0014(18) 0.0111(19) 0.0042(18)
C17 0.025(2) 0.021(2) 0.022(2) -0.0051(19) 0.0056(19) 0.0026(18)
C18 0.017(2) 0.030(3) 0.017(2) -0.0077(19) 0.0102(18) 0.0002(18)
C19 0.024(2) 0.020(2) 0.019(2) 0.0000(18) 0.0087(19) -0.0030(18)
C20 0.024(2) 0.019(2) 0.019(2) 0.0048(18) 0.0116(19) 0.0006(18)
C21 0.022(2) 0.019(2) 0.021(2) 0.0043(18) 0.0101(19) -0.0008(17)
C22 0.022(2) 0.019(2) 0.023(2) -0.0051(19) 0.0084(19) -0.0020(18)
C23 0.032(3) 0.022(3) 0.021(2) -0.0023(19) 0.012(2) -0.004(2)
C24 0.039(3) 0.034(3) 0.047(3) 0.015(3) 0.027(3) 0.011(2)
C25 0.034(3) 0.036(3) 0.039(3) 0.002(2) 0.021(2) 0.006(2)
C26 0.026(3) 0.028(3) 0.033(3) -0.002(2) 0.014(2) -0.004(2)
C27 0.037(3) 0.028(3) 0.049(3) -0.001(2) 0.024(3) 0.004(2)
C28 0.045(3) 0.025(3) 0.033(3) 0.007(2) 0.023(2) 0.003(2)
C29 0.050(3) 0.032(3) 0.028(3) 0.001(2) 0.016(3) 0.006(3)
C30 0.042(3) 0.037(3) 0.049(4) 0.001(3) 0.014(3) 0.001(2)
C31 0.047(3) 0.048(4) 0.041(3) 0.008(3) 0.021(3) 0.020(3)
C32 0.048(3) 0.031(3) 0.025(3) 0.008(2) 0.017(2) 0.004(2)
C33 0.070(4) 0.028(3) 0.061(4) 0.002(3) 0.001(4) -0.006(3)
C34 0.060(4) 0.041(4) 0.048(4) 0.012(3) 0.027(3) 0.019(3)
Cd1 0.0232(2) 0.0223(2) 0.0178(2) 0.00084(13) 0.01172(14) 0.00222(13)
F1 0.0483(19) 0.0257(17) 0.056(2) 0.0026(15) 0.0084(16) -0.0008(14)
F2 0.0326(16) 0.0444(19) 0.0382(18) 0.0010(15) 0.0034(14) -0.0086(13)
F3 0.050(2) 0.072(2) 0.0244(16) -0.0016(16) 0.0168(15) -0.0137(17)
F4 0.0381(18) 0.0254(17) 0.073(2) 0.0034(16) 0.0092(17) 0.0012(13)
F5 0.0243(14) 0.0348(16) 0.0337(16) -0.0068(13) 0.0110(12) -0.0018(12)
F6 0.0425(18) 0.059(2) 0.0264(16) -0.0071(15) 0.0192(14) -0.0072(15)
F7 0.050(2) 0.043(2) 0.0458(19) -0.0097(15) 0.0239(16) -0.0155(15)
F8 0.059(2) 0.0348(18) 0.0376(18) -0.0102(14) 0.0141(16) 0.0078(15)
F9 0.0442(19) 0.053(2) 0.0264(17) 0.0020(15) 0.0039(14) 0.0063(15)
F10 0.0345(17) 0.046(2) 0.0448(19) 0.0002(15) 0.0137(15) -0.0048(14)
F11 0.0532(19) 0.0269(17) 0.0384(18) 0.0013(13) 0.0179(15) 0.0053(14)
F12 0.059(2) 0.0342(18) 0.0242(16) 0.0026(13) 0.0030(14) 0.0040(14)
N1 0.0143(17) 0.025(2) 0.021(2) -0.0020(16) 0.0124(15) 0.0001(14)
N2 0.027(2) 0.019(2) 0.0170(19) 0.0017(15) 0.0092(16) 0.0003(15)
N3 0.0245(19) 0.018(2) 0.0171(19) -0.0023(15) 0.0095(16) -0.0046(15)
N4 0.0225(19) 0.027(2) 0.0157(19) 0.0014(16) 0.0124(16) 0.0004(15)
N5 0.031(2) 0.027(2) 0.0143(19) -0.0071(16) 0.0151(17) -0.0044(16)
N6 0.0167(18) 0.025(2) 0.022(2) 0.0044(16) 0.0117(16) 0.0004(15)
N7 0.028(2) 0.018(2) 0.021(2) -0.0022(16) 0.0118(17) 0.0022(15)
N8 0.0203(19) 0.021(2) 0.0143(18) 0.0034(15) 0.0082(15) -0.0007(14)
N9 0.0222(19) 0.018(2) 0.0154(19) -0.0007(15) 0.0099(15) -0.0036(14)
N10 0.026(2) 0.023(2) 0.017(2) -0.0065(16) 0.0108(17) -0.0027(15)
N11 0.030(2) 0.023(2) 0.027(2) 0.0010(17) 0.0120(18) 0.0027(16)
N12 0.026(2) 0.021(2) 0.029(2) -0.0006(17) 0.0125(18) 0.0024(16)
N13 0.039(3) 0.026(2) 0.033(2) -0.0008(19) 0.012(2) 0.0058(18)
N14 0.041(3) 0.033(3) 0.029(2) 0.001(2) 0.006(2) 0.001(2)
O1 0.0260(18) 0.0211(18) 0.037(2) 0.0035(15) 0.0154(15) 0.0047(13)
O2 0.0270(18) 0.0211(18) 0.0339(19) -0.0020(14) 0.0147(15) 0.0023(13)
O3 0.066(3) 0.035(2) 0.037(2) 0.0010(17) 0.019(2) -0.008(2)
O4 0.042(2) 0.028(2) 0.038(2) 0.0018(16) 0.0251(18) -0.0004(16)
P1 0.0263(6) 0.0229(7) 0.0201(6) -0.0019(5) 0.0076(5) -0.0020(5)
P2 0.0322(7) 0.0251(7) 0.0241(7) -0.0008(5) 0.0076(5) 0.0005(5)

loop_
_atom_type_symbol
_atom_type_description
_atom_type_scat_dispersion_real
_atom_type_scat_dispersion_imag
_atom_type_scat_source
C C 0.0033 0.0016 'International Tables Vol C Tables 4.2.6.8 and 6.1.1.4'
H H 0.0000 0.0000 'International Tables Vol C Tables 4.2.6.8 and 6.1.1.4'
N N 0.0061 0.0033 'International Tables Vol C Tables 4.2.6.8 and 6.1.1.4'
O O 0.0106 0.0060 'International Tables Vol C Tables 4.2.6.8 and 6.1.1.4'
F F 0.0171 0.0103 'International Tables Vol C Tables 4.2.6.8 and 6.1.1.4'
P P 0.1023 0.0942 'International Tables Vol C Tables 4.2.6.8 and 6.1.1.4'
Cd Cd -0.8075 1.2024 'International Tables Vol C Tables 4.2.6.8 and 6.1.1.4'

loop_
_geom_angle_atom_site_label_1
_geom_angle_atom_site_label_2
_geom_angle_atom_site_label_3
_geom_angle
_geom_angle_site_symmetry_1
_geom_angle_site_symmetry_3
N1 C1 N2 111.8(4) . .
C3 C2 N1 110.3(4) . .
C2 C3 N2 105.6(4) . .
N3 C4 C5 125.2(4) . .
N3 C4 N2 113.7(4) . .
C5 C4 N2 121.0(4) . .
C4 C5 C6 116.5(4) . .
C7 C6 C5 120.0(4) . .
C6 C7 C8 117.9(4) . .
N3 C8 C7 124.0(4) . .
N3 C8 N4 113.0(4) . .
C7 C8 N4 122.9(4) . .
N5 C9 N4 111.0(4) . .
C11 C10 N5 109.2(4) . .
C10 C11 N4 106.8(4) . .
N6 C12 N7 112.2(4) . .
C14 C13 N6 110.0(4) . .
C13 C14 N7 105.2(4) . .
N8 C15 C16 125.6(4) . .
N8 C15 N7 113.0(4) . .
C16 C15 N7 121.3(4) . .
C15 C16 C17 116.6(4) . .
C18 C17 C16 120.8(4) . .
C17 C18 C19 116.5(4) . .
N8 C19 C18 124.5(4) . .
N8 C19 N9 113.9(4) . .
C18 C19 N9 121.6(4) . .
N10 C20 N9 111.2(4) . .
C22 C21 N10 109.7(4) . .
C21 C22 N9 105.8(4) . .
O1 C23 N11 124.8(4) . .
O2 C26 N12 125.5(4) . .
O3 C29 N13 125.7(5) . .
O4 C32 N14 125.2(5) . .
N1 Cd1 N6 178.59(13) . .
N1 Cd1 N10 89.98(13) . 4_665
N6 Cd1 N10 89.14(13) . 4_665
N1 Cd1 N5 90.93(13) . 4_566
N6 Cd1 N5 89.92(13) . 4_566
N10 Cd1 N5 177.78(13) 4_665 4_566
N1 Cd1 O1 85.08(12) . .
N6 Cd1 O1 96.06(12) . .
N10 Cd1 O1 93.00(12) 4_665 .
N5 Cd1 O1 89.10(12) 4_566 .
N1 Cd1 O2 94.77(12) . .
N6 Cd1 O2 84.12(12) . .
N10 Cd1 O2 88.83(12) 4_665 .
N5 Cd1 O2 89.08(12) 4_566 .
O1 Cd1 O2 178.16(11) . .
C1 N1 C2 105.5(4) . .
C1 N1 Cd1 125.7(3) . .
C2 N1 Cd1 127.8(3) . .
C1 N2 C3 106.8(4) . .
C1 N2 C4 124.9(4) . .
C3 N2 C4 128.3(4) . .
C4 N3 C8 116.2(4) . .
C9 N4 C11 106.6(4) . .
C9 N4 C8 126.1(4) . .
C11 N4 C8 127.3(4) . .
C9 N5 C10 106.4(4) . .
C9 N5 Cd1 123.7(3) . 4_665
C10 N5 Cd1 125.4(3) . 4_665
C12 N6 C13 105.3(4) . .
C12 N6 Cd1 127.4(3) . .
C13 N6 Cd1 125.3(3) . .
C12 N7 C14 107.2(4) . .
C12 N7 C15 124.6(4) . .
C14 N7 C15 128.2(4) . .
C15 N8 C19 116.0(4) . .
C20 N9 C22 107.3(4) . .
C20 N9 C19 126.2(4) . .
C22 N9 C19 126.4(4) . .
C20 N10 C21 105.9(4) . .
C20 N10 Cd1 125.4(3) . 4_566
C21 N10 Cd1 125.2(3) . 4_566
C23 N11 C25 121.8(4) . .
C23 N11 C24 120.7(4) . .
C25 N11 C24 117.2(4) . .
C26 N12 C27 121.7(4) . .
C26 N12 C28 118.5(4) . .
C27 N12 C28 119.5(4) . .
C29 N13 C31 120.9(5) . .
C29 N13 C30 121.5(5) . .
C31 N13 C30 117.5(4) . .
C32 N14 C34 121.8(5) . .
C32 N14 C33 120.9(5) . .
C34 N14 C33 117.3(5) . .
C23 O1 Cd1 119.0(3) . .
C26 O2 Cd1 117.9(3) . .
F3 P1 F4 90.16(19) . .
F3 P1 F1 90.19(19) . .
F4 P1 F1 178.42(19) . .
F3 P1 F2 90.10(17) . .
F4 P1 F2 90.76(17) . .
F1 P1 F2 90.77(17) . .
F3 P1 F6 179.4(2) . .
F4 P1 F6 90.03(19) . .
F1 P1 F6 89.60(18) . .
F2 P1 F6 90.49(17) . .
F3 P1 F5 89.81(16) . .
F4 P1 F5 89.22(16) . .
F1 P1 F5 89.24(16) . .
F2 P1 F5 179.9(2) . .
F6 P1 F5 89.59(16) . .
F7 P2 F11 90.30(17) . .
F7 P2 F12 90.06(18) . .
F11 P2 F12 89.69(17) . .
F7 P2 F8 90.44(18) . .
F11 P2 F8 179.08(19) . .
F12 P2 F8 90.86(17) . .
F7 P2 F9 90.69(18) . .
F11 P2 F9 89.85(17) . .
F12 P2 F9 179.1(2) . .
F8 P2 F9 89.59(17) . .
F7 P2 F10 179.69(19) . .
F11 P2 F10 89.39(17) . .
F12 P2 F10 89.96(17) . .
F8 P2 F10 89.87(18) . .
F9 P2 F10 89.28(18) . .

loop_
_geom_bond_atom_site_label_1
_geom_bond_atom_site_label_2
_geom_bond_distance
_geom_bond_site_symmetry_2
C1 N1 1.310(5) .
C1 N2 1.355(6) .
C2 C3 1.354(6) .
C2 N1 1.381(6) .
C3 N2 1.386(5) .
C4 N3 1.320(5) .
C4 C5 1.382(6) .
C4 N2 1.425(5) .
C5 C6 1.399(6) .
C6 C7 1.370(6) .
C7 C8 1.375(6) .
C8 N3 1.348(5) .
C8 N4 1.419(5) .
C9 N5 1.309(6) .
C9 N4 1.371(5) .
C10 C11 1.353(6) .
C10 N5 1.389(6) .
C11 N4 1.380(6) .
C12 N6 1.304(5) .
C12 N7 1.348(6) .
C13 C14 1.362(6) .
C13 N6 1.391(6) .
C14 N7 1.386(5) .
C15 N8 1.317(6) .
C15 C16 1.373(6) .
C15 N7 1.438(5) .
C16 C17 1.386(6) .
C17 C18 1.375(6) .
C18 C19 1.393(6) .
C19 N8 1.336(5) .
C19 N9 1.432(5) .
C20 N10 1.298(6) .
C20 N9 1.366(5) .
C21 C22 1.352(6) .
C21 N10 1.397(6) .
C22 N9 1.376(6) .
C23 O1 1.248(5) .
C23 N11 1.323(6) .
C24 N11 1.465(6) .
C25 N11 1.456(6) .
C26 O2 1.245(6) .
C26 N12 1.309(6) .
C27 N12 1.453(6) .
C28 N12 1.456(6) .
C29 O3 1.211(7) .
C29 N13 1.339(7) .
C30 N13 1.463(7) .
C31 N13 1.448(6) .
C32 O4 1.227(6) .
C32 N14 1.336(7) .
C33 N14 1.460(7) .
C34 N14 1.448(7) .
Cd1 N1 2.283(3) .
Cd1 N6 2.295(3) .
Cd1 N10 2.325(4) 4_665
Cd1 N5 2.332(4) 4_566
Cd1 O1 2.374(3) .
Cd1 O2 2.376(3) .
F1 P1 1.594(3) .
F2 P1 1.598(3) .
F3 P1 1.586(3) .
F4 P1 1.586(3) .
F5 P1 1.621(3) .
F6 P1 1.599(3) .
F7 P2 1.592(3) .
F8 P2 1.599(3) .
F9 P2 1.602(3) .
F10 P2 1.612(3) .
F11 P2 1.596(3) .
F12 P2 1.598(3) .
N5 Cd1 2.332(4) 4_665
N10 Cd1 2.325(4) 4_566
